data_1567988
loop_
_publ_author_name
'Liu, Hui'
'Ren, Dan-Dan'
'Gao, Peng-Fu'
'Zhang, Kun'
'Wu, Ya-Pan'
'Fu, Hong-Ru'
'Ma, Lu-Fang'

_publ_section_title
;
 Multicolor-tunable room-temperature afterglow and circularly polarized
 luminescence in chirality-induced coordination assemblies
;
_journal_name_full 'Chemical Science'
_journal_paper_doi 10.1039/D2SC05353E
_journal_year 2022
_chemical_formula_moiety 'C8 H9 N5 O2 Zn'
_chemical_formula_sum 'C8 H9 N5 O2 Zn'
_chemical_formula_weight 272.57
_chemical_name_systematic PL134
_space_group_crystal_system orthorhombic
_space_group_IT_number 19
_space_group_name_Hall 'P 2ac 2ab'
_space_group_name_H-M_alt 'P 21 21 21'
_atom_sites_solution_hydrogens geom
_atom_sites_solution_primary dual
_audit_creation_date 2022-08-11
_audit_creation_method
;
Olex2 1.3
(compiled 2020.11.12 svn.r5f609507 for OlexSys, GUI svn.r6408)
;
_audit_update_record
;
2022-08-11 deposited with the CCDC.	2022-11-17 downloaded from the CCDC.
;
_cell_angle_alpha 90
_cell_angle_beta 90
_cell_angle_gamma 90
_cell_formula_units_Z 4
_cell_length_a 9.7703(9)
_cell_length_b 9.9768(10)
_cell_length_c 10.6503(9)
_cell_measurement_reflns_used 1693
_cell_measurement_temperature 293(2)
_cell_measurement_theta_max 27.4830
_cell_measurement_theta_min 4.3320
_cell_volume 1038.15(17)
_computing_cell_refinement 'CrysAlisPro 1.171.41.121a (Rigaku OD, 2021)'
_computing_data_collection 'CrysAlisPro 1.171.41.121a (Rigaku OD, 2021)'
_computing_data_reduction 'CrysAlisPro 1.171.41.121a (Rigaku OD, 2021)'
_computing_molecular_graphics 'Olex2 1.3 (Dolomanov et al., 2009)'
_computing_publication_material 'Olex2 1.3 (Dolomanov et al., 2009)'
_computing_structure_refinement 'SHELXL 2018/3 (Sheldrick, 2015)'
_computing_structure_solution 'SHELXT 2018/2 (Sheldrick, 2018)'
_diffrn_ambient_temperature 293(2)
_diffrn_detector 'CCD plate'
_diffrn_detector_area_resol_mean 8.0584
_diffrn_detector_type EosS2
_diffrn_measured_fraction_theta_full 0.996
_diffrn_measured_fraction_theta_max 0.859
_diffrn_measurement_details
;
List of Runs (angles in degrees, time in seconds):

  # Type    Start    End  Width  t~exp~   \w     \q     \k     \f   Frames
#--------------------------------------------------------------------------
  1  \w     -6.00  37.00   1.00    1.93    --   16.93  77.00 -90.00   43
  2  \w     34.00  70.00   1.00    1.93    --   16.93  57.00-150.00   36
  3  \w      2.00  64.00   1.00    1.93    --   16.93  57.00 120.00   62
;
_diffrn_measurement_device 'four-circle diffractometer'
_diffrn_measurement_device_type 'SuperNova, Single source at offset/far, EosS2'
_diffrn_measurement_method '\w scans'
_diffrn_orient_matrix_type 'CrysAlisPro convention (1999,Acta A55,543-557)'
_diffrn_orient_matrix_UB_11 -0.0140471000
_diffrn_orient_matrix_UB_12 0.0183811000
_diffrn_orient_matrix_UB_13 -0.0629437000
_diffrn_orient_matrix_UB_21 0.0135635000
_diffrn_orient_matrix_UB_22 -0.0667405000
_diffrn_orient_matrix_UB_23 -0.0195520000
_diffrn_orient_matrix_UB_31 -0.0699100000
_diffrn_orient_matrix_UB_32 -0.0166732000
_diffrn_orient_matrix_UB_33 0.0088840000
_diffrn_radiation_monochromator mirror
_diffrn_radiation_probe x-ray
_diffrn_radiation_type 'Mo K\a'
_diffrn_radiation_wavelength 0.71073
_diffrn_reflns_av_R_equivalents 0.0242
_diffrn_reflns_av_unetI/netI 0.0503
_diffrn_reflns_Laue_measured_fraction_full 0.996
_diffrn_reflns_Laue_measured_fraction_max 0.859
_diffrn_reflns_limit_h_max 13
_diffrn_reflns_limit_h_min -6
_diffrn_reflns_limit_k_max 12
_diffrn_reflns_limit_k_min -6
_diffrn_reflns_limit_l_max 12
_diffrn_reflns_limit_l_min -13
_diffrn_reflns_number 3276
_diffrn_reflns_point_group_measured_fraction_full 0.914
_diffrn_reflns_point_group_measured_fraction_max 0.750
_diffrn_reflns_theta_full 25.242
_diffrn_reflns_theta_max 29.292
_diffrn_reflns_theta_min 3.490
_diffrn_source 'micro-focus sealed X-ray tube'
_diffrn_source_type 'SuperNova (Mo) X-ray Source'
_exptl_absorpt_coefficient_mu 2.358
_exptl_absorpt_correction_T_max 1.00000
_exptl_absorpt_correction_T_min 0.92799
_exptl_absorpt_correction_type multi-scan
_exptl_absorpt_process_details
;
CrysAlisPro 1.171.41.121a (Rigaku Oxford Diffraction, 2021)
Empirical absorption correction using spherical harmonics,
implemented in SCALE3 ABSPACK scaling algorithm.
;
_exptl_crystal_colour 'clear light yellow'
_exptl_crystal_colour_lustre clear
_exptl_crystal_colour_modifier light
_exptl_crystal_colour_primary yellow
_exptl_crystal_density_diffrn 1.744
_exptl_crystal_description plate
_exptl_crystal_F_000 552
_exptl_crystal_size_max 0.2
_exptl_crystal_size_mid 0.2
_exptl_crystal_size_min 0.2
_refine_diff_density_max 0.394
_refine_diff_density_min -0.474
_refine_diff_density_rms 0.077
_refine_ls_abs_structure_details
;
 Flack x determined using 628 quotients [(I+)-(I-)]/[(I+)+(I-)]
 (Parsons, Flack and Wagner, Acta Cryst. B69 (2013) 249-259).
;
_refine_ls_abs_structure_Flack 0.009(15)
_refine_ls_extinction_method none
_refine_ls_goodness_of_fit_ref 1.061
_refine_ls_hydrogen_treatment constr
_refine_ls_matrix_type full
_refine_ls_number_parameters 146
_refine_ls_number_reflns 2125
_refine_ls_number_restraints 0
_refine_ls_restrained_S_all 1.061
_refine_ls_R_factor_all 0.0391
_refine_ls_R_factor_gt 0.0359
_refine_ls_shift/su_max 0.001
_refine_ls_shift/su_mean 0.000
_refine_ls_structure_factor_coef Fsqd
_refine_ls_weighting_details 'w=1/[\s^2^(Fo^2^)+(0.0278P)^2^+0.0397P] where P=(Fo^2^+2Fc^2^)/3'
_refine_ls_weighting_scheme calc
_refine_ls_wR_factor_gt 0.0698
_refine_ls_wR_factor_ref 0.0724
_reflns_Friedel_coverage 0.514
_reflns_Friedel_fraction_full 0.796
_reflns_Friedel_fraction_max 0.602
_reflns_number_gt 1999
_reflns_number_total 2125
_reflns_threshold_expression 'I > 2\s(I)'
_cod_data_source_file d2sc05353e2.cif
_cod_data_source_block LCF-10_auto
_cod_database_code 1567988
_shelx_shelxl_version_number 2018/3
_shelx_space_group_comment
;
The symmetry employed for this shelxl refinement is uniquely defined
by the following loop, which should always be used as a source of
symmetry information in preference to the above space-group names.
They are only intended as comments.
;
_shelx_estimated_absorpt_t_max 0.650
_shelx_estimated_absorpt_t_min 0.650
_reflns_odcompleteness_completeness 99.44
_reflns_odcompleteness_iscentric 1
_reflns_odcompleteness_theta 26.32
_olex2_refinement_description
;
1. Fixed Uiso
 At 1.2 times of:
  All C(H) groups, All N(H,H) groups
 At 1.5 times of:
  All C(H,H,H) groups
2.a Ternary CH refined with riding coordinates:
 C7(H7)
2.b Aromatic/amide H refined with riding coordinates:
 C3(H3), C1(H1), C2(H2)
2.c X=CH2 refined with riding coordinates:
 N5(H5a,H5b)
2.d Idealised Me refined as rotating group:
 C8(H8a,H8b,H8c)
;
_olex2_submission_special_instructions 'No special instructions were received'
_oxdiff_exptl_absorpt_empirical_details
;
Empirical correction (ABSPACK) includes:
- Absorption correction using spherical harmonics
- Frame scaling
;
_oxdiff_exptl_absorpt_empirical_full_max 1.079
_oxdiff_exptl_absorpt_empirical_full_min 0.939

loop_
_space_group_symop_operation_xyz
'x, y, z'
'-x+1/2, -y, z+1/2'
'-x, y+1/2, -z+1/2'
'x+1/2, -y+1/2, -z'

loop_
_atom_site_label
_atom_site_type_symbol
_atom_site_fract_x
_atom_site_fract_y
_atom_site_fract_z
_atom_site_U_iso_or_equiv
_atom_site_adp_type
_atom_site_occupancy
_atom_site_site_symmetry_order
_atom_site_calc_flag
_atom_site_refinement_flags_posn
_atom_site_refinement_flags_adp
_atom_site_refinement_flags_occupancy
_atom_site_disorder_assembly
_atom_site_disorder_group
Zn1 Zn 0.54939(5) 0.20600(5) 0.35254(4) 0.02259(15) Uani 1 1 d . . . . .
O2 O 0.5083(4) 0.5113(3) 0.0905(3) 0.0377(10) Uani 1 1 d . . . . .
O1 O 0.5718(4) 0.3995(3) 0.2634(3) 0.0318(8) Uani 1 1 d . . . . .
N3 N 0.3052(4) 0.2563(4) 0.4987(4) 0.0270(9) Uani 1 1 d . . . . .
N2 N 0.2477(3) 0.3157(4) 0.5966(3) 0.0263(9) Uani 1 1 d . . . . .
N4 N 0.4377(3) 0.2917(4) 0.4911(3) 0.0252(8) Uani 1 1 d . . . . .
C6 C 0.5252(4) 0.4054(5) 0.1535(5) 0.0271(10) Uani 1 1 d . . . . .
N1 N 0.3250(4) 0.4648(5) 0.7595(4) 0.0369(11) Uani 1 1 d . . . . .
C5 C 0.3436(4) 0.3921(5) 0.6554(5) 0.0243(9) Uani 1 1 d . . . . .
C4 C 0.4647(5) 0.3782(5) 0.5875(4) 0.0250(10) Uani 1 1 d . . . . .
C7 C 0.4820(4) 0.2744(5) 0.0893(4) 0.0290(11) Uani 1 1 d . . . . .
H7 H 0.521557 0.271122 0.004837 0.035 Uiso 1 1 calc R U . . .
C3 C 0.5825(5) 0.4462(5) 0.6286(5) 0.0344(12) Uani 1 1 d . . . . .
H3 H 0.666304 0.439369 0.587743 0.041 Uiso 1 1 calc R U . . .
C1 C 0.4368(7) 0.5296(6) 0.7965(5) 0.0436(14) Uani 1 1 d . . . . .
H1 H 0.430845 0.582362 0.868241 0.052 Uiso 1 1 calc R U . . .
C2 C 0.5639(6) 0.5236(6) 0.7340(5) 0.0465(15) Uani 1 1 d . . . . .
H2 H 0.637029 0.573265 0.764890 0.056 Uiso 1 1 calc R U . . .
C8 C 0.3265(5) 0.2681(6) 0.0796(7) 0.0607(19) Uani 1 1 d . . . . .
H8A H 0.300459 0.189949 0.032744 0.091 Uiso 1 1 calc R U . . .
H8B H 0.293466 0.346844 0.037659 0.091 Uiso 1 1 calc R U . . .
H8C H 0.287717 0.263463 0.162310 0.091 Uiso 1 1 calc R U . . .
N5 N 0.5317(4) 0.1585(4) 0.1625(4) 0.0309(9) Uani 1 1 d . . . . .
H5A H 0.474433 0.100954 0.191702 0.037 Uiso 1 1 calc R U . . .
H5B H 0.617901 0.148552 0.175862 0.037 Uiso 1 1 calc R U . . .

loop_
_atom_site_aniso_label
_atom_site_aniso_U_11
_atom_site_aniso_U_22
_atom_site_aniso_U_33
_atom_site_aniso_U_23
_atom_site_aniso_U_13
_atom_site_aniso_U_12
Zn1 0.0222(2) 0.0219(3) 0.0237(2) -0.0038(3) -0.0018(2) 0.0018(2)
O2 0.064(3) 0.0198(18) 0.0289(18) 0.0041(15) 0.0009(16) 0.0039(17)
O1 0.046(2) 0.0175(17) 0.0316(18) 0.0001(14) -0.0105(17) -0.0008(17)
N3 0.0239(17) 0.025(2) 0.032(2) -0.0066(16) 0.0011(15) -0.0026(16)
N2 0.0217(17) 0.029(2) 0.0278(19) -0.0075(18) 0.0038(16) -0.0030(18)
N4 0.0207(16) 0.0219(19) 0.0331(19) -0.0063(19) 0.0047(16) -0.002(2)
C6 0.028(2) 0.021(2) 0.033(2) 0.002(2) 0.005(3) 0.001(2)
N1 0.036(2) 0.043(3) 0.032(2) -0.015(2) 0.002(2) -0.002(2)
C5 0.0231(19) 0.022(2) 0.027(2) -0.004(2) -0.003(2) 0.001(2)
C4 0.024(2) 0.021(2) 0.031(2) -0.004(2) -0.001(2) 0.000(2)
C7 0.038(3) 0.025(3) 0.024(2) 0.000(2) -0.006(2) 0.002(2)
C3 0.024(2) 0.035(3) 0.045(3) -0.011(3) -0.002(2) -0.006(2)
C1 0.045(3) 0.048(4) 0.037(3) -0.023(3) -0.001(3) -0.003(3)
C2 0.035(3) 0.048(4) 0.057(3) -0.022(3) -0.005(3) -0.010(3)
C8 0.046(3) 0.042(4) 0.094(5) -0.013(4) -0.028(3) 0.002(3)
N5 0.038(2) 0.024(2) 0.031(2) 0.0026(18) 0.000(2) -0.0044(18)

loop_
_atom_type_symbol
_atom_type_description
_atom_type_scat_dispersion_real
_atom_type_scat_dispersion_imag
_atom_type_scat_source
C C 0.0033 0.0016 'International Tables Vol C Tables 4.2.6.8 and 6.1.1.4'
H H 0.0000 0.0000 'International Tables Vol C Tables 4.2.6.8 and 6.1.1.4'
N N 0.0061 0.0033 'International Tables Vol C Tables 4.2.6.8 and 6.1.1.4'
O O 0.0106 0.0060 'International Tables Vol C Tables 4.2.6.8 and 6.1.1.4'
Zn Zn 0.2839 1.4301 'International Tables Vol C Tables 4.2.6.8 and 6.1.1.4'

loop_
_geom_angle_atom_site_label_1
_geom_angle_atom_site_label_2
_geom_angle_atom_site_label_3
_geom_angle
_geom_angle_site_symmetry_1
_geom_angle_site_symmetry_3
_geom_angle_publ_flag
O2 Zn1 O1 166.98(13) 3_645 . ?
N2 Zn1 O2 94.60(15) 4_556 3_645 ?
N2 Zn1 O1 96.69(15) 4_556 . ?
N2 Zn1 N4 111.48(14) 4_556 . ?
N2 Zn1 N5 108.36(15) 4_556 . ?
N4 Zn1 O2 92.02(14) . 3_645 ?
N4 Zn1 O1 89.85(14) . . ?
N4 Zn1 N5 139.32(15) . . ?
N5 Zn1 O2 92.73(14) . 3_645 ?
N5 Zn1 O1 77.58(13) . . ?
C6 O2 Zn1 130.7(3) . 3_655 ?
C6 O1 Zn1 114.5(3) . . ?
N2 N3 N4 109.8(4) . . ?
N3 N2 Zn1 124.7(3) . 4_456 ?
N3 N2 C5 108.7(3) . . ?
C5 N2 Zn1 126.6(3) . 4_456 ?
N3 N4 Zn1 116.9(3) . . ?
N3 N4 C4 107.9(4) . . ?
C4 N4 Zn1 135.2(3) . . ?
O2 C6 C7 116.1(4) . . ?
O1 C6 O2 125.6(4) . . ?
O1 C6 C7 118.3(4) . . ?
C1 N1 C5 113.4(4) . . ?
N2 C5 C4 106.9(4) . . ?
N1 C5 N2 126.3(4) . . ?
N1 C5 C4 126.8(4) . . ?
N4 C4 C5 106.8(4) . . ?
N4 C4 C3 134.2(4) . . ?
C5 C4 C3 119.0(4) . . ?
C6 C7 H7 109.2 . . ?
C8 C7 C6 109.8(4) . . ?
C8 C7 H7 109.2 . . ?
N5 C7 C6 110.0(3) . . ?
N5 C7 H7 109.2 . . ?
N5 C7 C8 109.4(5) . . ?
C4 C3 H3 122.7 . . ?
C2 C3 C4 114.7(5) . . ?
C2 C3 H3 122.7 . . ?
N1 C1 H1 117.9 . . ?
N1 C1 C2 124.3(4) . . ?
C2 C1 H1 117.9 . . ?
C3 C2 C1 121.7(5) . . ?
C3 C2 H2 119.1 . . ?
C1 C2 H2 119.1 . . ?
C7 C8 H8A 109.5 . . ?
C7 C8 H8B 109.5 . . ?
C7 C8 H8C 109.5 . . ?
H8A C8 H8B 109.5 . . ?
H8A C8 H8C 109.5 . . ?
H8B C8 H8C 109.5 . . ?
Zn1 N5 H5A 81.6 . . ?
Zn1 N5 H5B 77.5 . . ?
C7 N5 Zn1 111.2(3) . . ?
C7 N5 H5A 120.0 . . ?
C7 N5 H5B 120.0 . . ?
H5A N5 H5B 120.0 . . ?

loop_
_geom_bond_atom_site_label_1
_geom_bond_atom_site_label_2
_geom_bond_distance
_geom_bond_site_symmetry_2
_geom_bond_publ_flag
Zn1 O2 2.112(3) 3_645 ?
Zn1 O1 2.163(3) . ?
Zn1 N2 2.023(3) 4_556 ?
Zn1 N4 2.025(3) . ?
Zn1 N5 2.086(4) . ?
O2 C6 1.262(5) . ?
O1 C6 1.256(6) . ?
N3 N2 1.324(5) . ?
N3 N4 1.344(5) . ?
N2 C5 1.360(6) . ?
N4 C4 1.366(5) . ?
C6 C7 1.534(6) . ?
N1 C5 1.338(6) . ?
N1 C1 1.329(7) . ?
C5 C4 1.394(6) . ?
C4 C3 1.406(6) . ?
C7 H7 0.9800 . ?
C7 C8 1.524(6) . ?
C7 N5 1.476(6) . ?
C3 H3 0.9300 . ?
C3 C2 1.374(7) . ?
C1 H1 0.9300 . ?
C1 C2 1.410(7) . ?
C2 H2 0.9300 . ?
C8 H8A 0.9600 . ?
C8 H8B 0.9600 . ?
C8 H8C 0.9600 . ?
N5 H5A 0.8600 . ?
N5 H5B 0.8600 . ?

loop_
_geom_torsion_atom_site_label_1
_geom_torsion_atom_site_label_2
_geom_torsion_atom_site_label_3
_geom_torsion_atom_site_label_4
_geom_torsion
_geom_torsion_site_symmetry_1
_geom_torsion_site_symmetry_2
_geom_torsion_site_symmetry_3
_geom_torsion_site_symmetry_4
_geom_torsion_publ_flag
Zn1 O2 C6 O1 -34.8(7) 3_655 . . . ?
Zn1 O2 C6 C7 144.1(3) 3_655 . . . ?
Zn1 O1 C6 O2 168.9(4) . . . . ?
Zn1 O1 C6 C7 -10.0(5) . . . . ?
Zn1 N2 C5 N1 1.5(7) 4_456 . . . ?
Zn1 N2 C5 C4 -179.3(3) 4_456 . . . ?
Zn1 N4 C4 C5 -176.3(3) . . . . ?
Zn1 N4 C4 C3 1.7(9) . . . . ?
O2 C6 C7 C8 -70.6(6) . . . . ?
O2 C6 C7 N5 169.0(4) . . . . ?
O1 C6 C7 C8 108.4(5) . . . . ?
O1 C6 C7 N5 -12.0(6) . . . . ?
N3 N2 C5 N1 -178.4(5) . . . . ?
N3 N2 C5 C4 0.7(5) . . . . ?
N3 N4 C4 C5 1.0(5) . . . . ?
N3 N4 C4 C3 179.0(5) . . . . ?
N2 N3 N4 Zn1 177.3(3) . . . . ?
N2 N3 N4 C4 -0.6(5) . . . . ?
N2 C5 C4 N4 -1.1(5) . . . . ?
N2 C5 C4 C3 -179.4(4) . . . . ?
N4 N3 N2 Zn1 180.0(3) . . . 4_456 ?
N4 N3 N2 C5 -0.1(5) . . . . ?
N4 C4 C3 C2 -178.9(6) . . . . ?
C6 C7 N5 Zn1 28.2(4) . . . . ?
N1 C5 C4 N4 178.1(5) . . . . ?
N1 C5 C4 C3 -0.2(8) . . . . ?
N1 C1 C2 C3 -1.2(10) . . . . ?
C5 N1 C1 C2 -0.2(9) . . . . ?
C5 C4 C3 C2 -1.1(7) . . . . ?
C4 C3 C2 C1 1.8(8) . . . . ?
C1 N1 C5 N2 179.9(5) . . . . ?
C1 N1 C5 C4 0.9(8) . . . . ?
C8 C7 N5 Zn1 -92.5(4) . . . . ?
